data_2213234
loop_
_publ_author_name
'Li-Ming Zhang'
'Wei-Xiao Hu'
'Chun-Nian Xia'

_publ_section_title
;
 Methyl
 <i>N</i>'-(17\b-hydroxyandrost-1-en-3-ylidene)hydrazinedithiocarboxylate
;
_journal_coeditor_code CI2351
_journal_issue 5
_journal_name_full 'Acta Crystallographica Section E'
_journal_page_first o2467
_journal_page_last o2468
_journal_paper_doi 10.1107/S1600536807016868
_journal_volume 63
_journal_year 2007
_chemical_formula_iupac 'C21 H32 N2 O S2'
_chemical_formula_moiety 'C21 H32 N2 O S2'
_chemical_formula_sum 'C21 H32 N2 O S2'
_chemical_formula_weight 392.61
_chemical_name_systematic
;
Methyl N'-(17\b-hydroxyandrost-1-en-3-ylidene)hydrazinedithiocarboxylate
;
_space_group_IT_number 19
_symmetry_cell_setting orthorhombic
_symmetry_space_group_name_Hall 'P 2ac 2ab'
_symmetry_space_group_name_H-M 'P 21 21 21'
_atom_sites_solution_hydrogens geom
_atom_sites_solution_primary direct
_atom_sites_solution_secondary difmap
_audit_creation_method SHELXL-97
_cell_angle_alpha 90.00
_cell_angle_beta 90.00
_cell_angle_gamma 90.00
_cell_formula_units_Z 4
_cell_length_a 9.8693(10)
_cell_length_b 11.7844(12)
_cell_length_c 18.0029(18)
_cell_measurement_reflns_used 5693
_cell_measurement_temperature 296(2)
_cell_measurement_theta_max 27.67
_cell_measurement_theta_min 2.35
_cell_volume 2093.8(4)
_computing_cell_refinement 'SAINT (Bruker, 2003)'
_computing_data_collection 'SMART (Bruker, 2003)'
_computing_data_reduction SAINT
_computing_molecular_graphics SHELXTL
_computing_publication_material SHELXTL
_computing_structure_refinement SHELXTL
_computing_structure_solution 'SHELXTL (Bruker, 2003)'
_diffrn_ambient_temperature 296(2)
_diffrn_measured_fraction_theta_full 0.998
_diffrn_measured_fraction_theta_max 0.943
_diffrn_measurement_device_type 'Bruker SMART APEXII CCD area-detector'
_diffrn_measurement_method '\f and \w'
_diffrn_radiation_monochromator graphite
_diffrn_radiation_source 'fine-focus sealed tube'
_diffrn_radiation_type MoK\a
_diffrn_radiation_wavelength 0.71073
_diffrn_reflns_av_R_equivalents 0.0192
_diffrn_reflns_av_sigmaI/netI 0.0233
_diffrn_reflns_limit_h_max 11
_diffrn_reflns_limit_h_min -13
_diffrn_reflns_limit_k_max 15
_diffrn_reflns_limit_k_min -14
_diffrn_reflns_limit_l_max 23
_diffrn_reflns_limit_l_min -22
_diffrn_reflns_number 13545
_diffrn_reflns_theta_full 25.00
_diffrn_reflns_theta_max 28.45
_diffrn_reflns_theta_min 2.07
_diffrn_standards_number 0
_exptl_absorpt_coefficient_mu 0.267
_exptl_absorpt_correction_T_max 0.9386
_exptl_absorpt_correction_T_min 0.9242
_exptl_absorpt_correction_type multi-scan
_exptl_absorpt_process_details '(SADABS; Sheldrick, 1996)'
_exptl_crystal_colour colourless
_exptl_crystal_density_diffrn 1.245
_exptl_crystal_density_method 'not measured'
_exptl_crystal_description Prism
_exptl_crystal_F_000 848
_exptl_crystal_size_max 0.30
_exptl_crystal_size_mid 0.30
_exptl_crystal_size_min 0.20
_refine_diff_density_max 0.209
_refine_diff_density_min -0.194
_refine_ls_abs_structure_details 'Flack (1983), 2031 Friedel pairs'
_refine_ls_abs_structure_Flack -0.04(7)
_refine_ls_extinction_method none
_refine_ls_goodness_of_fit_ref 1.057
_refine_ls_hydrogen_treatment constr
_refine_ls_matrix_type full
_refine_ls_number_parameters 239
_refine_ls_number_reflns 4850
_refine_ls_number_restraints 0
_refine_ls_restrained_S_all 1.057
_refine_ls_R_factor_all 0.0479
_refine_ls_R_factor_gt 0.0376
_refine_ls_shift/su_max 0.001
_refine_ls_shift/su_mean 0.000
_refine_ls_structure_factor_coef Fsqd
_refine_ls_weighting_details 'calc w=1/[\s^2^(Fo^2^)+(0.0623P)^2^+0.1604P] where P=(Fo^2^+2Fc^2^)/3'
_refine_ls_weighting_scheme calc
_refine_ls_wR_factor_gt 0.1009
_refine_ls_wR_factor_ref 0.1084
_reflns_number_gt 4085
_reflns_number_total 4850
_reflns_threshold_expression I>2\s(I)
_cod_data_source_file ci2351.cif
_cod_data_source_block I
_cod_database_code 2213234
_cod_database_fobs_code 2213234

loop_
_symmetry_equiv_pos_as_xyz
'x, y, z'
'-x+1/2, -y, z+1/2'
'x+1/2, -y+1/2, -z'
'-x, y+1/2, -z+1/2'

loop_
_atom_site_type_symbol
_atom_site_label
_atom_site_fract_x
_atom_site_fract_y
_atom_site_fract_z
_atom_site_U_iso_or_equiv
_atom_site_adp_type
_atom_site_calc_flag
_atom_site_refinement_flags
_atom_site_occupancy
S S1 0.36979(6) 0.34521(5) 0.13645(3) 0.05599(15) Uani d . 1
S S2 0.29285(9) 0.45143(5) 0.28267(3) 0.0757(2) Uani d . 1
O O1 0.4187(2) 1.33090(17) -0.25816(11) 0.0909(6) Uani d . 1
H H1O 0.4326 1.2996 -0.2981 0.136 Uiso calc R 1
N N1 0.29223(18) 0.55427(13) 0.07706(8) 0.0484(4) Uani d . 1
N N2 0.2901(2) 0.55291(13) 0.15390(8) 0.0535(4) Uani d . 1
H H2N 0.2730 0.6145 0.1778 0.064 Uiso calc R 1
C C1 0.2846(2) 0.75692(16) -0.06946(10) 0.0511(5) Uani d . 1
H H1 0.2786 0.7542 -0.1210 0.061 Uiso calc R 1
C C2 0.2896(2) 0.65916(16) -0.03265(10) 0.0508(4) Uani d . 1
H H2 0.2874 0.5916 -0.0594 0.061 Uiso calc R 1
C C3 0.29824(19) 0.65421(15) 0.04785(10) 0.0438(4) Uani d . 1
C C4 0.3145(3) 0.76390(16) 0.08918(11) 0.0531(5) Uani d . 1
H H4A 0.3749 0.7524 0.1310 0.064 Uiso calc R 1
H H4B 0.2272 0.7877 0.1084 0.064 Uiso calc R 1
C C5 0.3717(2) 0.85713(15) 0.03925(9) 0.0429(4) Uani d . 1
H H5 0.4616 0.8310 0.0236 0.051 Uiso calc R 1
C C6 0.3943(3) 0.96829(17) 0.08030(11) 0.0593(6) Uani d . 1
H H6A 0.3078 0.9995 0.0957 0.071 Uiso calc R 1
H H6B 0.4482 0.9547 0.1245 0.071 Uiso calc R 1
C C7 0.4669(3) 1.05253(17) 0.03024(10) 0.0573(5) Uani d . 1
H H7A 0.4783 1.1238 0.0564 0.069 Uiso calc R 1
H H7B 0.5562 1.0235 0.0181 0.069 Uiso calc R 1
C C8 0.3879(2) 1.07306(14) -0.04093(10) 0.0426(4) Uani d . 1
H H8 0.3004 1.1068 -0.0278 0.051 Uiso calc R 1
C C9 0.3609(2) 0.96040(14) -0.08270(9) 0.0403(4) Uani d . 1
H H9 0.4501 0.9283 -0.0942 0.048 Uiso calc R 1
C C10 0.2880(2) 0.87193(14) -0.03279(10) 0.0424(4) Uani d . 1
C C11 0.2904(3) 0.98053(19) -0.15796(12) 0.0695(7) Uani d . 1
H H11A 0.2869 0.9094 -0.1850 0.083 Uiso calc R 1
H H11B 0.1979 1.0048 -0.1490 0.083 Uiso calc R 1
C C12 0.3618(3) 1.06974(19) -0.20622(11) 0.0692(7) Uani d . 1
H H12A 0.4497 1.0412 -0.2215 0.083 Uiso calc R 1
H H12B 0.3085 1.0838 -0.2506 0.083 Uiso calc R 1
C C13 0.3800(2) 1.18038(17) -0.16338(12) 0.0531(5) Uani d . 1
C C14 0.46090(19) 1.15381(15) -0.09331(10) 0.0426(4) Uani d . 1
H H14 0.5425 1.1138 -0.1099 0.051 Uiso calc R 1
C C15 0.5090(3) 1.27034(18) -0.06513(13) 0.0668(6) Uani d . 1
H H15A 0.4418 1.3046 -0.0328 0.080 Uiso calc R 1
H H15B 0.5939 1.2637 -0.0383 0.080 Uiso calc R 1
C C16 0.5271(3) 1.34019(19) -0.13665(13) 0.0657(6) Uani d . 1
H H16A 0.4744 1.4096 -0.1342 0.079 Uiso calc R 1
H H16B 0.6217 1.3599 -0.1437 0.079 Uiso calc R 1
C C17 0.4774(2) 1.26540(19) -0.19998(12) 0.0581(5) Uani d . 1
H H17 0.5549 1.2235 -0.2202 0.070 Uiso calc R 1
C C18 0.2466(3) 1.2396(2) -0.1466(2) 0.0937(11) Uani d . 1
H H18A 0.1936 1.1932 -0.1138 0.140 Uiso calc R 1
H H18B 0.1977 1.2514 -0.1921 0.140 Uiso calc R 1
H H18C 0.2643 1.3114 -0.1234 0.140 Uiso calc R 1
C C19 0.1412(2) 0.9082(2) -0.01695(16) 0.0720(7) Uani d . 1
H H19A 0.1031 0.8597 0.0205 0.108 Uiso calc R 1
H H19B 0.0886 0.9023 -0.0617 0.108 Uiso calc R 1
H H19C 0.1401 0.9854 0.0002 0.108 Uiso calc R 1
C C20 0.3143(2) 0.45701(16) 0.19161(11) 0.0483(4) Uani d . 1
C C21 0.3957(3) 0.23635(19) 0.20459(13) 0.0653(6) Uani d . 1
H H21A 0.4361 0.1713 0.1814 0.098 Uiso calc R 1
H H21B 0.3101 0.2153 0.2259 0.098 Uiso calc R 1
H H21C 0.4546 0.2642 0.2429 0.098 Uiso calc R 1

loop_
_atom_site_aniso_label
_atom_site_aniso_U_11
_atom_site_aniso_U_22
_atom_site_aniso_U_33
_atom_site_aniso_U_12
_atom_site_aniso_U_13
_atom_site_aniso_U_23
S1 0.0660(3) 0.0510(3) 0.0510(3) 0.0079(2) 0.0111(2) 0.0036(2)
S2 0.1302(6) 0.0539(3) 0.0429(3) 0.0113(4) 0.0061(3) 0.0054(2)
O1 0.1045(14) 0.0825(13) 0.0858(12) -0.0229(11) -0.0251(12) 0.0445(11)
N1 0.0575(10) 0.0450(8) 0.0427(8) -0.0011(8) -0.0002(7) 0.0026(6)
N2 0.0760(12) 0.0389(8) 0.0456(8) 0.0001(8) 0.0059(8) 0.0042(6)
C1 0.0678(13) 0.0432(9) 0.0422(9) -0.0105(10) -0.0117(9) 0.0008(7)
C2 0.0691(13) 0.0400(9) 0.0432(9) -0.0060(10) -0.0042(9) -0.0033(7)
C3 0.0467(10) 0.0404(8) 0.0443(8) -0.0034(8) -0.0007(8) 0.0017(7)
C4 0.0732(14) 0.0463(10) 0.0399(9) -0.0042(10) 0.0008(9) 0.0008(8)
C5 0.0535(10) 0.0384(8) 0.0369(8) -0.0021(8) -0.0015(8) -0.0010(7)
C6 0.0917(17) 0.0470(10) 0.0391(9) -0.0115(11) -0.0014(10) -0.0064(8)
C7 0.0811(15) 0.0448(10) 0.0459(10) -0.0145(11) -0.0085(10) -0.0067(8)
C8 0.0445(10) 0.0362(8) 0.0471(9) 0.0000(7) 0.0037(8) -0.0033(7)
C9 0.0420(9) 0.0375(8) 0.0415(8) -0.0001(8) -0.0069(7) 0.0015(7)
C10 0.0430(10) 0.0381(9) 0.0460(9) -0.0031(8) -0.0067(8) 0.0013(7)
C11 0.0951(18) 0.0534(12) 0.0602(13) -0.0279(13) -0.0358(13) 0.0172(9)
C12 0.0976(18) 0.0591(12) 0.0511(12) -0.0237(13) -0.0260(12) 0.0169(10)
C13 0.0491(11) 0.0447(10) 0.0656(12) -0.0051(9) -0.0092(9) 0.0138(8)
C14 0.0404(9) 0.0387(8) 0.0487(9) -0.0015(8) 0.0002(8) -0.0007(8)
C15 0.0881(18) 0.0480(11) 0.0641(13) -0.0183(11) 0.0024(12) -0.0044(10)
C16 0.0672(14) 0.0452(11) 0.0848(15) -0.0109(10) 0.0071(13) 0.0059(11)
C17 0.0569(12) 0.0516(11) 0.0657(13) -0.0059(10) -0.0018(10) 0.0168(10)
C18 0.0454(13) 0.0725(16) 0.163(3) 0.0040(12) -0.0046(17) 0.0541(19)
C19 0.0423(12) 0.0648(14) 0.109(2) -0.0002(11) 0.0065(13) 0.0190(13)
C20 0.0533(11) 0.0435(9) 0.0481(9) -0.0053(8) 0.0005(9) 0.0027(8)
C21 0.0777(16) 0.0517(11) 0.0665(14) 0.0124(11) 0.0094(12) 0.0118(10)

loop_
_atom_type_symbol
_atom_type_description
_atom_type_scat_dispersion_real
_atom_type_scat_dispersion_imag
_atom_type_scat_source
C C 0.0033 0.0016 'International Tables Vol C Tables 4.2.6.8 and 6.1.1.4'
H H 0.0000 0.0000 'International Tables Vol C Tables 4.2.6.8 and 6.1.1.4'
N N 0.0061 0.0033 'International Tables Vol C Tables 4.2.6.8 and 6.1.1.4'
O O 0.0106 0.0060 'International Tables Vol C Tables 4.2.6.8 and 6.1.1.4'
S S 0.1246 0.1234 'International Tables Vol C Tables 4.2.6.8 and 6.1.1.4'

loop_
_geom_angle_atom_site_label_1
_geom_angle_atom_site_label_2
_geom_angle_atom_site_label_3
_geom_angle
_geom_angle_publ_flag
C20 S1 C21 101.32(10) ?
C17 O1 H1O 109.5 ?
C3 N1 N2 114.74(15) ?
C20 N2 N1 120.90(16) ?
C20 N2 H2N 119.5 ?
N1 N2 H2N 119.5 ?
C2 C1 C10 124.01(16) ?
C2 C1 H1 118.0 ?
C10 C1 H1 118.0 ?
C1 C2 C3 122.28(18) ?
C1 C2 H2 118.9 ?
C3 C2 H2 118.9 ?
N1 C3 C2 116.11(17) ?
N1 C3 C4 126.08(16) ?
C2 C3 C4 117.81(16) ?
C3 C4 C5 111.56(15) ?
C3 C4 H4A 109.3 ?
C5 C4 H4A 109.3 ?
C3 C4 H4B 109.3 ?
C5 C4 H4B 109.3 ?
H4A C4 H4B 108.0 ?
C6 C5 C4 112.82(15) ?
C6 C5 C10 112.87(16) ?
C4 C5 C10 112.15(16) ?
C6 C5 H5 106.1 ?
C4 C5 H5 106.1 ?
C10 C5 H5 106.1 ?
C7 C6 C5 110.09(16) ?
C7 C6 H6A 109.6 ?
C5 C6 H6A 109.6 ?
C7 C6 H6B 109.6 ?
C5 C6 H6B 109.6 ?
H6A C6 H6B 108.2 ?
C8 C7 C6 111.24(18) ?
C8 C7 H7A 109.4 ?
C6 C7 H7A 109.4 ?
C8 C7 H7B 109.4 ?
C6 C7 H7B 109.4 ?
H7A C7 H7B 108.0 ?
C7 C8 C14 112.31(16) ?
C7 C8 C9 111.18(14) ?
C14 C8 C9 108.46(14) ?
C7 C8 H8 108.3 ?
C14 C8 H8 108.3 ?
C9 C8 H8 108.3 ?
C11 C9 C8 111.88(15) ?
C11 C9 C10 113.74(15) ?
C8 C9 C10 111.98(14) ?
C11 C9 H9 106.2 ?
C8 C9 H9 106.2 ?
C10 C9 H9 106.2 ?
C1 C10 C19 108.05(18) ?
C1 C10 C5 106.13(14) ?
C19 C10 C5 112.27(17) ?
C1 C10 C9 111.13(15) ?
C19 C10 C9 110.92(16) ?
C5 C10 C9 108.26(14) ?
C12 C11 C9 113.29(18) ?
C12 C11 H11A 108.9 ?
C9 C11 H11A 108.9 ?
C12 C11 H11B 108.9 ?
C9 C11 H11B 108.9 ?
H11A C11 H11B 107.7 ?
C13 C12 C11 110.69(19) ?
C13 C12 H12A 109.5 ?
C11 C12 H12A 109.5 ?
C13 C12 H12B 109.5 ?
C11 C12 H12B 109.5 ?
H12A C12 H12B 108.1 ?
C18 C13 C12 113.0(2) ?
C18 C13 C14 112.5(2) ?
C12 C13 C14 107.72(16) ?
C18 C13 C17 109.14(17) ?
C12 C13 C17 114.47(19) ?
C14 C13 C17 99.26(16) ?
C8 C14 C13 113.17(15) ?
C8 C14 C15 119.99(15) ?
C13 C14 C15 104.52(16) ?
C8 C14 H14 106.1 ?
C13 C14 H14 106.1 ?
C15 C14 H14 106.1 ?
C16 C15 C14 103.73(17) ?
C16 C15 H15A 111.0 ?
C14 C15 H15A 111.0 ?
C16 C15 H15B 111.0 ?
C14 C15 H15B 111.0 ?
H15A C15 H15B 109.0 ?
C17 C16 C15 106.24(16) ?
C17 C16 H16A 110.5 ?
C15 C16 H16A 110.5 ?
C17 C16 H16B 110.5 ?
C15 C16 H16B 110.5 ?
H16A C16 H16B 108.7 ?
O1 C17 C16 111.60(19) ?
O1 C17 C13 114.44(19) ?
C16 C17 C13 104.94(17) ?
O1 C17 H17 108.6 ?
C16 C17 H17 108.6 ?
C13 C17 H17 108.6 ?
C13 C18 H18A 109.5 ?
C13 C18 H18B 109.5 ?
H18A C18 H18B 109.5 ?
C13 C18 H18C 109.5 ?
H18A C18 H18C 109.5 ?
H18B C18 H18C 109.5 ?
C10 C19 H19A 109.5 ?
C10 C19 H19B 109.5 ?
H19A C19 H19B 109.5 ?
C10 C19 H19C 109.5 ?
H19A C19 H19C 109.5 ?
H19B C19 H19C 109.5 ?
N2 C20 S2 120.84(15) yes
N2 C20 S1 113.96(14) yes
S2 C20 S1 125.19(12) yes
S1 C21 H21A 109.5 ?
S1 C21 H21B 109.5 ?
H21A C21 H21B 109.5 ?
S1 C21 H21C 109.5 ?
H21A C21 H21C 109.5 ?
H21B C21 H21C 109.5 ?

loop_
_geom_bond_atom_site_label_1
_geom_bond_atom_site_label_2
_geom_bond_distance
_geom_bond_publ_flag
S1 C20 1.738(2) yes
S1 C21 1.793(2) yes
S2 C20 1.654(2) yes
O1 C17 1.425(3) yes
O1 H1O 0.82 ?
N1 C3 1.291(2) yes
N1 N2 1.384(2) yes
N2 C20 1.340(2) yes
N2 H2N 0.86 ?
C1 C2 1.330(3) yes
C1 C10 1.508(2) ?
C1 H1 0.93 ?
C2 C3 1.453(2) ?
C2 H2 0.93 ?
C3 C4 1.500(3) ?
C4 C5 1.528(3) ?
C4 H4A 0.97 ?
C4 H4B 0.97 ?
C5 C6 1.521(3) ?
C5 C10 1.547(2) ?
C5 H5 0.98 ?
C6 C7 1.520(3) ?
C6 H6A 0.97 ?
C6 H6B 0.97 ?
C7 C8 1.519(3) ?
C7 H7A 0.97 ?
C7 H7B 0.97 ?
C8 C14 1.521(2) ?
C8 C9 1.549(2) ?
C8 H8 0.98 ?
C9 C11 1.542(3) ?
C9 C10 1.553(2) ?
C9 H9 0.98 ?
C10 C19 1.538(3) ?
C11 C12 1.535(3) ?
C11 H11A 0.97 ?
C11 H11B 0.97 ?
C12 C13 1.525(3) ?
C12 H12A 0.97 ?
C12 H12B 0.97 ?
C13 C18 1.520(4) ?
C13 C14 1.525(3) ?
C13 C17 1.537(3) ?
C14 C15 1.539(3) ?
C14 H14 0.98 ?
C15 C16 1.539(3) ?
C15 H15A 0.97 ?
C15 H15B 0.97 ?
C16 C17 1.522(3) ?
C16 H16A 0.97 ?
C16 H16B 0.97 ?
C17 H17 0.98 ?
C18 H18A 0.96 ?
C18 H18B 0.96 ?
C18 H18C 0.96 ?
C19 H19A 0.96 ?
C19 H19B 0.96 ?
C19 H19C 0.96 ?
C21 H21A 0.96 ?
C21 H21B 0.96 ?
C21 H21C 0.96 ?

loop_
_geom_hbond_atom_site_label_D
_geom_hbond_atom_site_label_H
_geom_hbond_atom_site_label_A
_geom_hbond_site_symmetry_A
_geom_hbond_distance_DH
_geom_hbond_distance_HA
_geom_hbond_distance_DA
_geom_hbond_angle_DHA
_geom_hbond_publ_flag
N2 H2N O1 2_575 0.86 2.31 2.937(3) 130 yes

loop_
_geom_torsion_atom_site_label_1
_geom_torsion_atom_site_label_2
_geom_torsion_atom_site_label_3
_geom_torsion_atom_site_label_4
_geom_torsion
C3 N1 N2 C20 -164.96(19)
C10 C1 C2 C3 0.3(4)
N2 N1 C3 C2 -175.19(18)
N2 N1 C3 C4 5.4(3)
C1 C2 C3 N1 175.0(2)
C1 C2 C3 C4 -5.5(3)
N1 C3 C4 C5 157.9(2)
C2 C3 C4 C5 -21.5(3)
C3 C4 C5 C6 -177.87(19)
C3 C4 C5 C10 53.3(2)
C4 C5 C6 C7 173.11(19)
C10 C5 C6 C7 -58.5(2)
C5 C6 C7 C8 57.3(3)
C6 C7 C8 C14 -177.92(16)
C6 C7 C8 C9 -56.2(2)
C7 C8 C9 C11 -175.67(19)
C14 C8 C9 C11 -51.7(2)
C7 C8 C9 C10 55.3(2)
C14 C8 C9 C10 179.24(15)
C2 C1 C10 C19 -90.7(3)
C2 C1 C10 C5 29.9(3)
C2 C1 C10 C9 147.4(2)
C6 C5 C10 C1 175.57(18)
C4 C5 C10 C1 -55.7(2)
C6 C5 C10 C19 -66.6(2)
C4 C5 C10 C19 62.2(2)
C6 C5 C10 C9 56.2(2)
C4 C5 C10 C9 -175.05(15)
C11 C9 C10 C1 61.9(2)
C8 C9 C10 C1 -170.03(15)
C11 C9 C10 C19 -58.3(2)
C8 C9 C10 C19 69.8(2)
C11 C9 C10 C5 178.09(17)
C8 C9 C10 C5 -53.85(19)
C8 C9 C11 C12 50.8(3)
C10 C9 C11 C12 178.92(19)
C9 C11 C12 C13 -53.9(3)
C11 C12 C13 C18 -67.2(3)
C11 C12 C13 C14 57.7(3)
C11 C12 C13 C17 167.1(2)
C7 C8 C14 C13 -177.04(16)
C9 C8 C14 C13 59.7(2)
C7 C8 C14 C15 -52.9(3)
C9 C8 C14 C15 -176.14(18)
C18 C13 C14 C8 62.1(2)
C12 C13 C14 C8 -63.1(2)
C17 C13 C14 C8 177.43(16)
C18 C13 C14 C15 -70.1(2)
C12 C13 C14 C15 164.7(2)
C17 C13 C14 C15 45.2(2)
C8 C14 C15 C16 -159.87(19)
C13 C14 C15 C16 -31.6(2)
C14 C15 C16 C17 4.9(3)
C15 C16 C17 O1 147.7(2)
C15 C16 C17 C13 23.3(2)
C18 C13 C17 O1 -46.6(3)
C12 C13 C17 O1 81.1(3)
C14 C13 C17 O1 -164.49(19)
C18 C13 C17 C16 76.1(2)
C12 C13 C17 C16 -156.2(2)
C14 C13 C17 C16 -41.8(2)
N1 N2 C20 S2 -172.21(15)
N1 N2 C20 S1 8.4(3)
C21 S1 C20 N2 178.38(16)
C21 S1 C20 S2 -1.02(18)

loop_
_cod_related_entry_id
_cod_related_entry_database
_cod_related_entry_code
1 ChemSpider 30655214
